data_7049736
loop_
_publ_author_name
'Ritter, Christian'
'Ringler, Benjamin'
'Dankert, Fabian'
'Conrad, Matthias'
'Kraus, Florian'
'von H\"anisch, Carsten'

_publ_section_title
;
 Synthesis and crystal structures of novel tertiary butyl substituted
 (pseudo-)halogen bismuthanes.
;
_journal_issue 16
_journal_name_full 'Dalton transactions (Cambridge, England : 2003)'
_journal_page_first 5253
_journal_page_last 5262
_journal_paper_doi 10.1039/c9dt00408d
_journal_volume 48
_journal_year 2019
_chemical_formula_moiety 'C9 H18 Bi N'
_chemical_formula_sum 'C9 H18 Bi N'
_chemical_formula_weight 349.22
_chemical_name_systematic Bis-tert-butylcyanobismutan
_space_group_crystal_system tetragonal
_space_group_IT_number 94
_space_group_name_Hall 'P 4n 2n'
_space_group_name_H-M_alt 'P 42 21 2'
_symmetry_space_group_name_Hall 'P 4n 2n'
_symmetry_space_group_name_H-M 'P 42 21 2'
_atom_sites_solution_hydrogens geom
_atom_sites_solution_primary dual
_audit_creation_date 2018-06-28
_audit_creation_method
;
Olex2 1.2
(compiled 2018.05.29 svn.r3508 for OlexSys, GUI svn.r5506)
;
_audit_update_record
;
2019-01-23 deposited with the CCDC.    2019-03-21 downloaded from the CCDC.
;
_cell_angle_alpha 90
_cell_angle_beta 90
_cell_angle_gamma 90
_cell_formula_units_Z 4
_cell_length_a 13.3118(6)
_cell_length_b 13.3118(6)
_cell_length_c 6.2820(3)
_cell_measurement_reflns_used 1102
_cell_measurement_temperature 100(2)
_cell_measurement_theta_max 29.48
_cell_measurement_theta_min 1.53
_cell_volume 1113.20(9)
_computing_molecular_graphics 'Olex2 (Dolomanov et al., 2009)'
_computing_publication_material 'Olex2 (Dolomanov et al., 2009)'
_computing_structure_refinement 'ShelXL (Sheldrick, 2015)'
_computing_structure_solution 'ShelXT (Sheldrick, 2015)'
_diffrn_ambient_temperature 100(1)
_diffrn_measured_fraction_theta_full 0.997
_diffrn_measured_fraction_theta_max 0.997
_diffrn_measurement_device_type 'STOE IPDS2'
_diffrn_radiation_type MoK\a
_diffrn_radiation_wavelength 0.71073
_diffrn_reflns_av_R_equivalents 0.0351
_diffrn_reflns_av_unetI/netI 0.0116
_diffrn_reflns_Laue_measured_fraction_full 0.997
_diffrn_reflns_Laue_measured_fraction_max 0.997
_diffrn_reflns_limit_h_max 16
_diffrn_reflns_limit_h_min -16
_diffrn_reflns_limit_k_max 16
_diffrn_reflns_limit_k_min -16
_diffrn_reflns_limit_l_max 7
_diffrn_reflns_limit_l_min -7
_diffrn_reflns_number 11435
_diffrn_reflns_point_group_measured_fraction_full 0.998
_diffrn_reflns_point_group_measured_fraction_max 0.998
_diffrn_reflns_theta_full 25.242
_diffrn_reflns_theta_max 25.991
_diffrn_reflns_theta_min 2.164
_exptl_absorpt_coefficient_mu 15.787
_exptl_absorpt_correction_type sphere
_exptl_absorpt_process_details 'STOE X-AREA, LANA 1.71.3'
_exptl_crystal_colour beige
_exptl_crystal_density_diffrn 2.084
_exptl_crystal_description needle
_exptl_crystal_F_000 648
_exptl_crystal_size_max 0.181
_exptl_crystal_size_mid 0.091
_exptl_crystal_size_min 0.045
_exptl_crystal_size_rad 0.0573
_exptl_transmission_factor_max 0.0656
_exptl_transmission_factor_min 0.0380
_refine_diff_density_max 1.077
_refine_diff_density_min -0.650
_refine_diff_density_rms 0.139
_refine_ls_abs_structure_details
;
 Refined as an inversion twin.
;
_refine_ls_abs_structure_Flack 0.49(4)
_refine_ls_extinction_method none
_refine_ls_goodness_of_fit_ref 1.247
_refine_ls_hydrogen_treatment constr
_refine_ls_matrix_type full
_refine_ls_number_parameters 58
_refine_ls_number_reflns 1104
_refine_ls_number_restraints 0
_refine_ls_restrained_S_all 1.247
_refine_ls_R_factor_all 0.0317
_refine_ls_R_factor_gt 0.0236
_refine_ls_shift/su_max 0.001
_refine_ls_shift/su_mean 0.000
_refine_ls_structure_factor_coef Fsqd
_refine_ls_weighting_details 'w=1/[\s^2^(Fo^2^)+(0.0093P)^2^+6.6568P] where P=(Fo^2^+2Fc^2^)/3'
_refine_ls_weighting_scheme calc
_refine_ls_wR_factor_gt 0.0456
_refine_ls_wR_factor_ref 0.0490
_reflns_Friedel_coverage 0.616
_reflns_Friedel_fraction_full 1.000
_reflns_Friedel_fraction_max 1.000
_reflns_number_gt 989
_reflns_number_total 1104
_reflns_threshold_expression 'I > 2\s(I)'
_cod_data_source_file c9dt00408d1.cif
_cod_data_source_block tBu2BiCN
_cod_depositor_comments 'Adding full bibliography for 7049733--7049739.cif.'
_cod_original_cell_volume 1113.20(11)
_cod_database_code 7049736
_shelx_shelxl_version_number 2018/3
_shelx_space_group_comment
;
The symmetry employed for this shelxl refinement is uniquely defined
by the following loop, which should always be used as a source of
symmetry information in preference to the above space-group names.
They are only intended as comments.
;
_olex2_refinement_description
;
1. Twinned data refinement
 Scales: 0.51(4)
 0.49(4)
2. Fixed Uiso
 At 1.5 times of:
  All C(H,H,H) groups
3. Uiso/Uaniso restraints and constraints
Uanis(N1) = Uanis(C002)
4. Others
 Fixed Sof: C002(0.5) N1(0.5)
5.a Idealised Me refined as rotating group:
 C004(H00A,H00B,H00C), C005(H00D,H00E,H00F), C0AA(H0AA,H0AB,H0AC)
;
_olex2_submission_special_instructions 'No special instructions were received'

loop_
_space_group_symop_operation_xyz
'x, y, z'
'-x, -y, z'
'-y+1/2, x+1/2, z+1/2'
'y+1/2, -x+1/2, z+1/2'
'-x+1/2, y+1/2, -z+1/2'
'x+1/2, -y+1/2, -z+1/2'
'y, x, -z'
'-y, -x, -z'

loop_
_atom_site_label
_atom_site_type_symbol
_atom_site_fract_x
_atom_site_fract_y
_atom_site_fract_z
_atom_site_U_iso_or_equiv
_atom_site_adp_type
_atom_site_occupancy
_atom_site_site_symmetry_order
_atom_site_calc_flag
_atom_site_refinement_flags_posn
_atom_site_refinement_flags_adp
_atom_site_refinement_flags_occupancy
_atom_site_disorder_assembly
_atom_site_disorder_group
Bi1 Bi 0.27531(2) 0.72469(2) 0.500000 0.02141(13) Uani 1 2 d S T P . .
C1 C 0.272(6) 0.722(6) -0.073(6) 0.038(5) Uani 0.5 1 d . . . A -1
C2 C 0.4504(6) 0.7444(6) 0.481(4) 0.026(3) Uani 1 1 d . . . . .
C4 C 0.4641(8) 0.8505(7) 0.3934(17) 0.031(2) Uani 1 1 d . . . . .
H00A H 0.438038 0.853723 0.251141 0.046 Uiso 1 1 calc GR . . . .
H00B H 0.534300 0.867099 0.392078 0.046 Uiso 1 1 calc GR . . . .
H00C H 0.428702 0.897290 0.482141 0.046 Uiso 1 1 calc GR . . . .
C3 C 0.4954(8) 0.6678(9) 0.3254(16) 0.029(2) Uani 1 1 d . . . . .
H00D H 0.463460 0.674461 0.189124 0.044 Uiso 1 1 calc GR . . . .
H00E H 0.484823 0.601177 0.379150 0.044 Uiso 1 1 calc GR . . . .
H00F H 0.566174 0.679953 0.310641 0.044 Uiso 1 1 calc GR . . . .
C5 C 0.4946(8) 0.7344(9) 0.6967(15) 0.029(2) Uani 1 1 d . . . . .
H0AA H 0.467530 0.785541 0.787955 0.044 Uiso 1 1 calc GR . . . .
H0AB H 0.566239 0.741889 0.688116 0.044 Uiso 1 1 calc GR . . . .
H0AC H 0.478691 0.669433 0.753575 0.044 Uiso 1 1 calc GR . . . .
N1 N 0.282(5) 0.716(5) 0.095(5) 0.038(5) Uani 0.5 1 d . . . A -1

loop_
_atom_site_aniso_label
_atom_site_aniso_U_11
_atom_site_aniso_U_22
_atom_site_aniso_U_33
_atom_site_aniso_U_23
_atom_site_aniso_U_13
_atom_site_aniso_U_12
Bi1 0.02152(15) 0.02152(15) 0.02118(19) -0.0007(6) -0.0007(6) 0.00245(17)
C1 0.03(2) 0.021(19) 0.059(7) -0.003(12) -0.032(13) 0.006(7)
C2 0.017(4) 0.023(4) 0.037(8) 0.005(7) -0.013(8) -0.001(3)
C4 0.028(5) 0.023(5) 0.041(6) -0.002(4) -0.006(5) -0.005(4)
C3 0.029(6) 0.035(6) 0.024(5) 0.000(5) 0.000(4) 0.009(5)
C5 0.027(5) 0.036(6) 0.024(5) -0.005(5) -0.004(4) -0.005(5)
N1 0.03(2) 0.021(19) 0.059(7) -0.003(12) -0.032(13) 0.006(7)

loop_
_atom_type_symbol
_atom_type_description
_atom_type_scat_dispersion_real
_atom_type_scat_dispersion_imag
_atom_type_scat_source
C C 0.0033 0.0016 'International Tables Vol C Tables 4.2.6.8 and 6.1.1.4'
H H 0.0000 0.0000 'International Tables Vol C Tables 4.2.6.8 and 6.1.1.4'
Bi Bi -4.1077 10.2566 'International Tables Vol C Tables 4.2.6.8 and 6.1.1.4'
N N 0.0061 0.0033 'International Tables Vol C Tables 4.2.6.8 and 6.1.1.4'

loop_
_geom_angle_atom_site_label_1
_geom_angle_atom_site_label_2
_geom_angle_atom_site_label_3
_geom_angle
_geom_angle_site_symmetry_1
_geom_angle_site_symmetry_3
C2 Bi1 C2 103.0(4) . 8_666
C2 Bi1 N1 85.3(17) . .
C2 Bi1 N1 90.6(16) 8_666 .
C4 C2 Bi1 103.9(6) . .
C4 C2 C3 109.9(14) . .
C3 C2 Bi1 110.3(8) . .
C5 C2 Bi1 109.7(10) . .
C5 C2 C4 111.3(10) . .
C5 C2 C3 111.5(9) . .
C2 C4 H00A 109.5 . .
C2 C4 H00B 109.5 . .
C2 C4 H00C 109.5 . .
H00A C4 H00B 109.5 . .
H00A C4 H00C 109.5 . .
H00B C4 H00C 109.5 . .
C2 C3 H00D 109.5 . .
C2 C3 H00E 109.5 . .
C2 C3 H00F 109.5 . .
H00D C3 H00E 109.5 . .
H00D C3 H00F 109.5 . .
H00E C3 H00F 109.5 . .
C2 C5 H0AA 109.5 . .
C2 C5 H0AB 109.5 . .
C2 C5 H0AC 109.5 . .
H0AA C5 H0AB 109.5 . .
H0AA C5 H0AC 109.5 . .
H0AB C5 H0AC 109.5 . .
C1 N1 Bi1 168(5) . .

loop_
_geom_bond_atom_site_label_1
_geom_bond_atom_site_label_2
_geom_bond_distance
_geom_bond_site_symmetry_2
Bi1 C2 2.349(8) .
Bi1 C2 2.349(8) 8_666
Bi1 N1 2.55(3) .
C1 N1 1.07(2) .
C2 C4 1.525(15) .
C2 C3 1.533(18) .
C2 C5 1.48(2) .
C4 H00A 0.9600 .
C4 H00B 0.9600 .
C4 H00C 0.9600 .
C3 H00D 0.9600 .
C3 H00E 0.9600 .
C3 H00F 0.9600 .
C5 H0AA 0.9600 .
C5 H0AB 0.9600 .
C5 H0AC 0.9600 .

loop_
_twin_individual_id
_twin_individual_mass_fraction_refined
1 0.51(4)
2 0.49(4)
